data_7061505
loop_
_publ_author_name
'Sun, Hao'
'Jing, Chaojun'
'Shang, Wenhui'
'Wang, Fei'
'Zeng, Muling'
'Ju, Shijie'
'Li, Kai'
'Jia, Zhiyu'

_publ_section_title
;
 Polyoxometalate-based composite cluster with core--shell structure:
 Co4(PW9)2@graphdiyne as stable electrocatalyst for oxygen evolution and
 its mechanism research
;
_journal_issue 24
_journal_name_full 'New Journal of Chemistry'
_journal_page_first 11553
_journal_page_last 11561
_journal_paper_doi 10.1039/D2NJ01459A
_journal_volume 46
_journal_year 2022
_chemical_formula_sum 'Co4 H48 K10 O92 P2 W18'
_chemical_formula_weight 5518.34
_space_group_crystal_system monoclinic
_space_group_IT_number 14
_space_group_name_Hall '-P 2yn'
_space_group_name_H-M_alt 'P 1 21/n 1'
_audit_creation_method SHELXL-2016/6
_audit_update_record
;
2021-07-05 deposited with the CCDC.	2022-05-16 downloaded from the CCDC.
;
_cell_angle_alpha 90
_cell_angle_beta 92.395(15)
_cell_angle_gamma 90
_cell_formula_units_Z 2
_cell_length_a 12.365(6)
_cell_length_b 21.330(11)
_cell_length_c 15.827(8)
_cell_measurement_reflns_used 9410
_cell_measurement_temperature 296(2)
_cell_measurement_theta_max 28.26
_cell_measurement_theta_min 2.26
_cell_volume 4171(4)
_computing_cell_refinement 'Bruker SAINT'
_computing_data_collection 'Bruker APEX2'
_computing_data_reduction 'Bruker SAINT'
_computing_molecular_graphics 'Bruker SHELXTL'
_computing_publication_material 'Bruker SHELXTL'
_computing_structure_refinement 'SHELXL-2016/6 (Sheldrick, 2016)'
_computing_structure_solution 'SHELXS-97 (Sheldrick 2008)'
_diffrn_ambient_temperature 296(2)
_diffrn_measured_fraction_theta_full 0.999
_diffrn_measured_fraction_theta_max 0.999
_diffrn_measurement_device_type 'Bruker APEX-II CCD'
_diffrn_measurement_method '\f and \w scans'
_diffrn_radiation_type MoK\a
_diffrn_radiation_wavelength 0.71073
_diffrn_reflns_av_R_equivalents 0.0710
_diffrn_reflns_av_unetI/netI 0.0615
_diffrn_reflns_Laue_measured_fraction_full 0.999
_diffrn_reflns_Laue_measured_fraction_max 0.999
_diffrn_reflns_limit_h_max 17
_diffrn_reflns_limit_h_min -16
_diffrn_reflns_limit_k_max 29
_diffrn_reflns_limit_k_min -29
_diffrn_reflns_limit_l_max 21
_diffrn_reflns_limit_l_min -21
_diffrn_reflns_number 42967
_diffrn_reflns_point_group_measured_fraction_full 0.999
_diffrn_reflns_point_group_measured_fraction_max 0.999
_diffrn_reflns_theta_full 25.242
_diffrn_reflns_theta_max 29.498
_diffrn_reflns_theta_min 1.603
_exptl_absorpt_coefficient_mu 26.145
_exptl_absorpt_correction_T_max 0.746
_exptl_absorpt_correction_T_min 0.437
_exptl_absorpt_correction_type multi-scan
_exptl_absorpt_process_details sadabs
_exptl_crystal_colour purple
_exptl_crystal_density_diffrn 4.394
_exptl_crystal_description prism
_exptl_crystal_F_000 4888
_exptl_crystal_size_max 0.250
_exptl_crystal_size_mid 0.220
_exptl_crystal_size_min 0.180
_refine_diff_density_max 3.368
_refine_diff_density_min -3.924
_refine_diff_density_rms 0.455
_refine_ls_extinction_coef 0.000440(18)
_refine_ls_extinction_expression Fc^*^=kFc[1+0.001xFc^2^\l^3^/sin(2\q)]^-1/4^
_refine_ls_extinction_method 'SHELXL-2016/6 (Sheldrick 2016)'
_refine_ls_goodness_of_fit_ref 1.020
_refine_ls_hydrogen_treatment constr
_refine_ls_matrix_type full
_refine_ls_number_parameters 616
_refine_ls_number_reflns 11593
_refine_ls_number_restraints 121
_refine_ls_restrained_S_all 1.019
_refine_ls_R_factor_all 0.0492
_refine_ls_R_factor_gt 0.0370
_refine_ls_shift/su_max 0.001
_refine_ls_shift/su_mean 0.000
_refine_ls_structure_factor_coef Fsqd
_refine_ls_weighting_details 'w=1/[\s^2^(Fo^2^)+(0.0476P)^2^+15.9807P] where P=(Fo^2^+2Fc^2^)/3'
_refine_ls_weighting_scheme calc
_refine_ls_wR_factor_gt 0.0923
_refine_ls_wR_factor_ref 0.0996
_reflns_Friedel_coverage 0.000
_reflns_number_gt 9578
_reflns_number_total 11593
_reflns_threshold_expression 'I > 2\s(I)'
_cod_data_source_file d2nj01459a2.cif
_cod_data_source_block mo_20210521_JZY_SH_1
_cod_depositor_comments
;
The following automatic conversions were performed:

data item '_exptl_absorpt_correction_type' value 'Multi-scan' was
changed to 'multi-scan' in accordance with the
/home/data/users/saulius/crontab/automatic-downloads/rss-feeds/RSC/lib/dictionaries/cif_core.dic
dictionary named 'cif_core.dic' version 2.4.2 last updated on
2011-04-26.

Automatic conversion script
Id: cif_fix_values 7556 2019-12-06 15:28:31Z antanas 

 Adding full bibliography for 7061505.cif.
;
_cod_original_cell_volume 4170(4)
_cod_original_sg_symbol_H-M 'P 21/n'
_cod_database_code 7061505
_shelx_shelxl_version_number 2016/6
_shelx_space_group_comment
; 
The symmetry employed for this shelxl refinement is uniquely defined 
by the following loop, which should always be used as a source of 
symmetry information in preference to the above space-group names. 
They are only intended as comments. 
;
_shelx_estimated_absorpt_t_min 0.059
_shelx_estimated_absorpt_t_max 0.089

loop_
_space_group_symop_operation_xyz
'x, y, z'
'-x+1/2, y+1/2, -z+1/2'
'-x, -y, -z'
'x-1/2, -y-1/2, z-1/2'

loop_
_atom_site_label
_atom_site_type_symbol
_atom_site_fract_x
_atom_site_fract_y
_atom_site_fract_z
_atom_site_U_iso_or_equiv
_atom_site_adp_type
_atom_site_occupancy
_atom_site_site_symmetry_order
_atom_site_calc_flag
_atom_site_refinement_flags_posn
_atom_site_refinement_flags_adp
_atom_site_refinement_flags_occupancy
_atom_site_disorder_assembly
_atom_site_disorder_group
Co1 Co -0.03448(9) 0.55768(5) 0.43439(8) 0.0108(2) Uani 1 1 d . . . . .
Co2 Co -0.21359(10) 0.47665(5) 0.52529(8) 0.0118(2) Uani 1 1 d . . . . .
P1 P 0.06682(16) 0.42457(9) 0.35872(13) 0.0061(4) Uani 1 1 d . . . . .
W1 W 0.01815(3) 0.26084(2) 0.29825(2) 0.01037(8) Uani 1 1 d . . . . .
W2 W -0.06089(3) 0.38999(2) 0.14989(2) 0.01110(8) Uani 1 1 d . . . . .
W3 W 0.23098(3) 0.35413(2) 0.19432(2) 0.01094(8) Uani 1 1 d . . . . .
W4 W 0.13629(3) 0.29717(2) 0.49433(2) 0.01112(8) Uani 1 1 d . . . . .
W5 W -0.13205(3) 0.32953(2) 0.45228(2) 0.00962(8) Uani 1 1 d . . . . .
W6 W -0.20807(3) 0.45909(2) 0.30618(2) 0.01043(8) Uani 1 1 d . . . . .
W7 W -0.01216(3) 0.54421(2) 0.21218(2) 0.01216(8) Uani 1 1 d . . . . .
W8 W 0.27534(3) 0.50807(2) 0.25726(2) 0.01249(8) Uani 1 1 d . . . . .
W9 W 0.34515(3) 0.38957(2) 0.39096(2) 0.01096(8) Uani 1 1 d . . . . .
O1 O -0.0564(5) 0.3148(3) 0.2178(4) 0.0127(12) Uani 1 1 d . . . . .
O2 O 0.0918(5) 0.3797(3) 0.1457(4) 0.0148(13) Uani 1 1 d . . . . .
O3 O 0.1462(5) 0.2909(3) 0.2484(4) 0.0119(12) Uani 1 1 d . . . . .
O4 O 0.0012(5) 0.1887(3) 0.2514(4) 0.0179(14) Uani 1 1 d . . . . .
O5 O -0.1030(6) 0.3624(3) 0.0524(4) 0.0204(15) Uani 1 1 d . . . . .
O6 O 0.2821(6) 0.3127(3) 0.1121(4) 0.0218(15) Uani 1 1 d . . . . .
O7 O 0.1005(5) 0.2407(3) 0.3961(4) 0.0137(13) Uani 1 1 d . . . . .
O8 O -0.1082(5) 0.2669(3) 0.3618(4) 0.0135(13) Uani 1 1 d . . . . .
O9 O -0.1927(5) 0.4094(3) 0.2010(4) 0.0129(12) Uani 1 1 d . . . . .
O10 O -0.0408(5) 0.4757(3) 0.1269(4) 0.0135(12) Uani 1 1 d . . . . .
O11 O 0.2798(5) 0.4355(3) 0.1754(4) 0.0147(13) Uani 1 1 d . . . . .
O12 O 0.3368(5) 0.3422(3) 0.2808(4) 0.0119(12) Uani 1 1 d . . . . .
O13 O -0.0189(5) 0.2843(3) 0.5118(4) 0.0138(13) Uani 1 1 d . . . . .
O14 O -0.1967(5) 0.3792(3) 0.3618(4) 0.0108(12) Uani 1 1 d . . . . .
O15 O -0.1635(5) 0.5263(3) 0.2380(4) 0.0151(13) Uani 1 1 d . . . . .
O16 O 0.1374(5) 0.5248(3) 0.2016(4) 0.0149(13) Uani 1 1 d . . . . .
O17 O 0.3829(5) 0.4571(3) 0.3174(4) 0.0136(13) Uani 1 1 d . . . . .
O18 O 0.2572(5) 0.3231(3) 0.4309(4) 0.0131(12) Uani 1 1 d . . . . .
O19 O 0.1929(6) 0.2416(3) 0.5617(5) 0.0233(16) Uani 1 1 d . . . . .
O20 O -0.2451(5) 0.2976(3) 0.4942(4) 0.0196(14) Uani 1 1 d . . . . .
O21 O -0.3474(5) 0.4694(3) 0.3012(4) 0.0206(15) Uani 1 1 d . . . . .
O22 O -0.0278(6) 0.6085(3) 0.1481(5) 0.0247(16) Uani 1 1 d . . . . .
O23 O 0.3561(6) 0.5622(3) 0.2081(5) 0.0247(16) Uani 1 1 d . . . . .
O24 O 0.4718(5) 0.3638(3) 0.4246(5) 0.0186(14) Uani 1 1 d . . . . .
O25 O 0.0354(5) 0.3584(3) 0.3885(4) 0.0115(12) Uani 1 1 d . U . . .
O26 O -0.0163(5) 0.4450(3) 0.2889(4) 0.0104(12) Uani 1 1 d . U . . .
O27 O 0.1799(5) 0.4207(3) 0.3190(4) 0.0090(11) Uani 1 1 d . U . . .
O28 O 0.0677(5) 0.4704(3) 0.4339(4) 0.0079(11) Uani 1 1 d . U . . .
O29 O 0.1319(5) 0.3669(3) 0.5555(4) 0.0131(12) Uani 1 1 d . U . . .
O30 O -0.1057(5) 0.4001(3) 0.5161(4) 0.0130(12) Uani 1 1 d . U . . .
O31 O -0.1644(5) 0.4991(3) 0.4036(4) 0.0132(13) Uani 1 1 d . U . . .
O32 O 0.0058(5) 0.5770(3) 0.3147(4) 0.0157(13) Uani 1 1 d . U . . .
O33 O 0.2410(5) 0.5460(3) 0.3520(4) 0.0173(14) Uani 1 1 d . . . . .
O34 O 0.3055(5) 0.4436(3) 0.4697(4) 0.0165(13) Uani 1 1 d . . . . .
K1 K -0.27974(19) 0.28659(12) 0.23195(16) 0.0284(5) Uani 1 1 d . . . . .
K2 K -0.3801(3) 0.18130(15) 0.47699(19) 0.0480(8) Uani 1 1 d D . . . .
K3 K 0.338(3) 0.6614(15) 0.358(2) 0.043(5) Uani 0.35(7) 1 d . U P A 1
O40' O 0.087(5) 0.698(2) 0.310(3) 0.045(10) Uani 0.35(7) 1 d . U P A 1
K3' K 0.302(2) 0.6725(7) 0.3426(11) 0.047(3) Uani 0.65(7) 1 d . U P A 2
O40 O 0.035(3) 0.7079(11) 0.3088(14) 0.049(7) Uani 0.65(7) 1 d . U P A 2
K4 K 0.2914(3) 0.62315(17) 0.0539(2) 0.0606(10) Uani 1 1 d . . . . .
K5 K 0.5886(4) 0.57704(18) 0.2147(3) 0.0758(13) Uani 1 1 d . . . . .
O35 O -0.3544(6) 0.4271(4) 0.4957(5) 0.0320(19) Uani 1 1 d . . . . .
O36 O -0.4387(8) 0.2558(5) 0.3413(7) 0.048(2) Uani 1 1 d . . . . .
O37 O -0.4590(7) 0.3692(5) 0.2000(7) 0.051(3) Uani 1 1 d . . . . .
O38 O -0.2497(12) 0.1569(5) 0.2146(8) 0.082(4) Uani 1 1 d . U . . .
O39 O -0.4976(10) 0.2746(5) 0.5591(7) 0.059(3) Uani 1 1 d . . . . .
O41 O 0.5208(7) 0.5557(4) 0.4002(6) 0.039(2) Uani 1 1 d . . . . .
O42 O 0.1900(10) 0.6942(6) 0.1704(10) 0.085(5) Uani 1 1 d . . . . .
O43 O 0.5064(11) 0.6418(6) -0.0134(11) 0.094(5) Uani 1 1 d . . . . .
O44 O 0.1824(16) 0.4938(10) 0.0142(11) 0.048(5) Uani 0.6 1 d . U P . .
O44' O 0.163(2) 0.4635(12) 0.0065(18) 0.039(6) Uani 0.4 1 d . U P . .
O45 O -0.196(2) 0.1439(12) 0.4025(17) 0.111(11) Uani 0.69(4) 1 d . U P . .
O45' O -0.194(3) 0.097(2) 0.442(4) 0.10(2) Uani 0.31(4) 1 d D U P . .
O46 O 0.339(2) 0.5254(14) -0.082(2) 0.097(9) Uani 0.5 1 d . U P . .
O47 O 0.454(3) 0.4983(14) 0.070(2) 0.105(10) Uani 0.5 1 d . U P . .

loop_
_atom_site_aniso_label
_atom_site_aniso_U_11
_atom_site_aniso_U_22
_atom_site_aniso_U_33
_atom_site_aniso_U_23
_atom_site_aniso_U_13
_atom_site_aniso_U_12
Co1 0.0164(6) 0.0112(5) 0.0047(5) -0.0024(4) -0.0014(4) 0.0003(4)
Co2 0.0148(6) 0.0131(5) 0.0073(6) -0.0033(4) 0.0003(4) -0.0005(4)
P1 0.0108(10) 0.0045(9) 0.0030(10) -0.0008(7) -0.0001(8) 0.0007(7)
W1 0.01731(17) 0.00882(15) 0.00507(16) -0.00243(11) 0.00162(13) -0.00065(12)
W2 0.01652(17) 0.01360(16) 0.00300(16) -0.00234(12) -0.00159(12) 0.00118(12)
W3 0.01485(17) 0.01310(17) 0.00492(16) -0.00323(12) 0.00127(12) -0.00040(12)
W4 0.01891(18) 0.00963(16) 0.00470(16) 0.00042(12) -0.00094(13) 0.00225(12)
W5 0.01481(17) 0.00976(16) 0.00442(16) -0.00212(11) 0.00195(12) -0.00151(12)
W6 0.01282(16) 0.01350(16) 0.00480(16) -0.00339(12) -0.00173(12) 0.00172(12)
W7 0.02153(18) 0.01061(16) 0.00418(16) 0.00136(12) -0.00132(13) 0.00091(13)
W8 0.01853(18) 0.01184(16) 0.00722(17) -0.00032(12) 0.00188(13) -0.00327(12)
W9 0.01291(16) 0.01326(16) 0.00655(17) -0.00308(12) -0.00144(12) 0.00162(12)
O1 0.017(3) 0.011(3) 0.010(3) -0.005(2) -0.002(2) 0.001(2)
O2 0.014(3) 0.019(3) 0.011(3) -0.001(2) 0.002(2) 0.005(2)
O3 0.013(3) 0.011(3) 0.011(3) 0.001(2) 0.000(2) -0.003(2)
O4 0.022(3) 0.017(3) 0.015(3) -0.007(3) 0.004(3) -0.004(3)
O5 0.026(4) 0.024(4) 0.011(3) -0.008(3) -0.005(3) -0.002(3)
O6 0.027(4) 0.026(4) 0.013(4) -0.012(3) 0.003(3) -0.002(3)
O7 0.019(3) 0.015(3) 0.007(3) -0.007(2) -0.003(2) 0.001(2)
O8 0.015(3) 0.012(3) 0.013(3) -0.006(2) 0.001(2) -0.003(2)
O9 0.017(3) 0.012(3) 0.009(3) -0.005(2) -0.002(2) 0.005(2)
O10 0.019(3) 0.017(3) 0.004(3) 0.001(2) 0.002(2) 0.004(2)
O11 0.023(3) 0.015(3) 0.006(3) 0.001(2) 0.000(3) 0.001(2)
O12 0.018(3) 0.011(3) 0.006(3) -0.002(2) -0.002(2) -0.001(2)
O13 0.018(3) 0.014(3) 0.010(3) 0.002(2) 0.001(2) 0.003(2)
O14 0.015(3) 0.014(3) 0.003(3) 0.001(2) -0.001(2) -0.002(2)
O15 0.015(3) 0.016(3) 0.014(3) 0.000(3) -0.002(3) 0.002(2)
O16 0.021(3) 0.013(3) 0.010(3) -0.002(2) -0.004(3) 0.002(2)
O17 0.016(3) 0.015(3) 0.009(3) -0.006(2) -0.001(2) -0.002(2)
O18 0.017(3) 0.015(3) 0.007(3) -0.003(2) 0.002(2) -0.001(2)
O19 0.034(4) 0.019(3) 0.016(4) 0.001(3) -0.006(3) 0.007(3)
O20 0.020(3) 0.025(4) 0.014(4) -0.001(3) 0.007(3) -0.008(3)
O21 0.019(3) 0.032(4) 0.011(3) -0.005(3) -0.005(3) 0.007(3)
O22 0.040(4) 0.023(4) 0.011(4) 0.008(3) 0.000(3) 0.006(3)
O23 0.035(4) 0.022(4) 0.017(4) 0.005(3) 0.004(3) -0.010(3)
O24 0.014(3) 0.019(3) 0.022(4) -0.007(3) -0.004(3) 0.004(3)
O25 0.016(3) 0.012(3) 0.006(3) 0.003(2) 0.003(2) -0.004(2)
O26 0.012(2) 0.014(2) 0.006(2) 0.0007(18) 0.0012(18) 0.0002(18)
O27 0.013(3) 0.010(3) 0.005(3) -0.001(2) 0.001(2) -0.004(2)
O28 0.011(2) 0.009(2) 0.004(2) -0.0010(17) 0.0022(18) 0.0011(17)
O29 0.022(3) 0.012(3) 0.005(3) -0.002(2) 0.002(2) 0.008(2)
O30 0.012(3) 0.016(3) 0.010(3) -0.003(2) 0.000(2) 0.001(2)
O31 0.020(3) 0.016(3) 0.004(3) -0.001(2) 0.002(2) 0.001(2)
O32 0.027(3) 0.015(3) 0.006(3) -0.003(2) 0.005(3) 0.001(3)
O33 0.024(3) 0.018(3) 0.009(3) -0.002(3) 0.000(3) -0.005(3)
O34 0.017(3) 0.022(3) 0.011(3) -0.005(3) 0.002(3) 0.000(3)
K1 0.0274(12) 0.0380(13) 0.0199(12) -0.0030(10) 0.0010(10) -0.0035(10)
K2 0.074(2) 0.0478(17) 0.0209(14) -0.0026(12) -0.0109(14) -0.0127(15)
K3 0.073(11) 0.030(7) 0.029(8) -0.004(5) 0.023(7) -0.013(7)
O40' 0.07(2) 0.046(16) 0.022(13) -0.014(11) 0.019(14) -0.019(15)
K3' 0.083(9) 0.028(4) 0.033(5) 0.000(3) 0.026(5) -0.016(4)
O40 0.076(18) 0.040(10) 0.032(9) -0.004(7) 0.021(11) -0.018(11)
K4 0.087(3) 0.0517(19) 0.041(2) 0.0069(15) -0.0253(19) -0.0065(18)
K5 0.077(3) 0.052(2) 0.098(4) 0.011(2) 0.001(3) 0.018(2)
O35 0.028(4) 0.037(4) 0.031(5) -0.018(4) 0.001(3) -0.011(3)
O36 0.050(6) 0.045(6) 0.051(7) 0.005(5) 0.014(5) 0.011(5)
O37 0.033(5) 0.053(6) 0.066(8) -0.005(5) 0.003(5) -0.001(4)
O38 0.120(10) 0.046(6) 0.076(9) 0.020(6) -0.061(8) -0.016(6)
O39 0.094(9) 0.051(6) 0.032(6) 0.012(5) 0.023(6) 0.006(6)
O41 0.036(5) 0.042(5) 0.037(5) -0.009(4) 0.000(4) 0.003(4)
O42 0.070(8) 0.056(7) 0.131(14) -0.010(8) 0.044(8) -0.027(6)
O43 0.092(11) 0.061(8) 0.131(14) 0.008(8) 0.039(10) 0.025(7)
O44 0.057(10) 0.067(11) 0.018(8) 0.005(8) -0.008(7) -0.002(9)
O44' 0.050(10) 0.042(10) 0.027(9) 0.009(8) 0.003(8) 0.001(8)
O45 0.153(18) 0.076(16) 0.108(17) -0.019(12) 0.051(13) 0.000(12)
O45' 0.10(2) 0.11(3) 0.09(3) -0.034(17) 0.035(16) -0.046(17)
O46 0.098(15) 0.097(15) 0.092(16) 0.032(13) -0.049(13) -0.009(13)
O47 0.113(17) 0.107(16) 0.101(17) 0.006(14) 0.063(14) 0.018(14)

loop_
_atom_type_symbol
_atom_type_description
_atom_type_scat_dispersion_real
_atom_type_scat_dispersion_imag
_atom_type_scat_source
H H 0.0000 0.0000 'International Tables Vol C Tables 4.2.6.8 and 6.1.1.4'
O O 0.0106 0.0060 'International Tables Vol C Tables 4.2.6.8 and 6.1.1.4'
K K 0.2009 0.2494 'International Tables Vol C Tables 4.2.6.8 and 6.1.1.4'
Co Co 0.3494 0.9721 'International Tables Vol C Tables 4.2.6.8 and 6.1.1.4'
W W -0.8490 6.8722 'International Tables Vol C Tables 4.2.6.8 and 6.1.1.4'
P P 0.1023 0.0942 'International Tables Vol C Tables 4.2.6.8 and 6.1.1.4'

loop_
_geom_angle_atom_site_label_1
_geom_angle_atom_site_label_2
_geom_angle_atom_site_label_3
_geom_angle
_geom_angle_site_symmetry_1
_geom_angle_site_symmetry_3
_geom_angle_publ_flag
O29 Co1 O32 94.8(3) 3_566 . ?
O29 Co1 O31 92.3(3) 3_566 . ?
O32 Co1 O31 97.0(3) . . ?
O29 Co1 O30 96.7(3) 3_566 3_566 ?
O32 Co1 O30 91.8(3) . 3_566 ?
O31 Co1 O30 166.9(3) . 3_566 ?
O29 Co1 O28 90.3(2) 3_566 3_566 ?
O32 Co1 O28 174.8(2) . 3_566 ?
O31 Co1 O28 83.5(2) . 3_566 ?
O30 Co1 O28 86.9(2) 3_566 3_566 ?
O29 Co1 O28 174.8(2) 3_566 . ?
O32 Co1 O28 90.3(2) . . ?
O31 Co1 O28 86.0(2) . . ?
O30 Co1 O28 84.3(2) 3_566 . ?
O28 Co1 O28 84.6(2) 3_566 . ?
O33 Co2 O34 92.6(3) 3_566 3_566 ?
O33 Co2 O35 85.6(3) 3_566 . ?
O34 Co2 O35 88.3(3) 3_566 . ?
O33 Co2 O31 172.7(3) 3_566 . ?
O34 Co2 O31 91.6(3) 3_566 . ?
O35 Co2 O31 100.5(3) . . ?
O33 Co2 O30 90.7(3) 3_566 . ?
O34 Co2 O30 174.2(3) 3_566 . ?
O35 Co2 O30 96.7(3) . . ?
O31 Co2 O30 84.6(3) . . ?
O33 Co2 O28 90.5(2) 3_566 3_566 ?
O34 Co2 O28 90.7(2) 3_566 3_566 ?
O35 Co2 O28 175.9(3) . 3_566 ?
O31 Co2 O28 83.5(2) . 3_566 ?
O30 Co2 O28 84.5(2) . 3_566 ?
O33 Co2 K3 43.4(4) 3_566 3_566 ?
O34 Co2 K3 112.6(6) 3_566 3_566 ?
O35 Co2 K3 50.8(7) . 3_566 ?
O31 Co2 K3 139.1(4) . 3_566 ?
O30 Co2 K3 73.0(6) . 3_566 ?
O28 Co2 K3 126.3(6) 3_566 3_566 ?
O33 Co2 K3' 41.6(3) 3_566 3_566 ?
O34 Co2 K3' 118.5(4) 3_566 3_566 ?
O35 Co2 K3' 57.7(5) . 3_566 ?
O31 Co2 K3' 139.5(3) . 3_566 ?
O30 Co2 K3' 67.0(4) . 3_566 ?
O28 Co2 K3' 119.7(4) 3_566 3_566 ?
K3 Co2 K3' 7.7(4) 3_566 3_566 ?
O28 P1 O26 111.0(3) . . ?
O28 P1 O25 109.7(3) . . ?
O26 P1 O25 108.0(3) . . ?
O28 P1 O27 111.6(3) . . ?
O26 P1 O27 108.0(3) . . ?
O25 P1 O27 108.5(3) . . ?
O4 W1 O7 101.8(3) . . ?
O4 W1 O8 101.7(3) . . ?
O7 W1 O8 90.5(3) . . ?
O4 W1 O3 102.2(3) . . ?
O7 W1 O3 89.2(3) . . ?
O8 W1 O3 155.7(3) . . ?
O4 W1 O1 101.8(3) . . ?
O7 W1 O1 156.4(3) . . ?
O8 W1 O1 85.8(3) . . ?
O3 W1 O1 84.8(3) . . ?
O4 W1 O25 170.9(3) . . ?
O7 W1 O25 71.9(2) . . ?
O8 W1 O25 72.3(2) . . ?
O3 W1 O25 84.6(2) . . ?
O1 W1 O25 84.7(2) . . ?
O4 W1 K3' 49.7(5) . 2_545 ?
O7 W1 K3' 93.6(4) . 2_545 ?
O8 W1 K3' 151.3(4) . 2_545 ?
O3 W1 K3' 52.9(4) . 2_545 ?
O1 W1 K3' 100.8(3) . 2_545 ?
O25 W1 K3' 135.8(5) . 2_545 ?
O4 W1 K3 42.5(7) . 2_545 ?
O7 W1 K3 99.1(6) . 2_545 ?
O8 W1 K3 144.0(7) . 2_545 ?
O3 W1 K3 59.6(7) . 2_545 ?
O1 W1 K3 97.5(5) . 2_545 ?
O25 W1 K3 143.6(7) . 2_545 ?
O4 W1 K1 84.9(2) . . ?
O7 W1 K1 138.2(2) . . ?
O8 W1 K1 48.0(2) . . ?
O3 W1 K1 130.08(19) . . ?
O1 W1 K1 45.83(19) . . ?
O25 W1 K1 95.41(14) . . ?
K3' W1 K1 120.0(5) 2_545 . ?
K3 W1 K1 112.2(7) 2_545 . ?
O4 W1 K5 25.4(2) . 2_545 ?
O7 W1 K5 89.2(2) . 2_545 ?
O8 W1 K5 79.82(19) . 2_545 ?
O3 W1 K5 124.46(19) . 2_545 ?
O1 W1 K5 113.03(19) . 2_545 ?
O25 W1 K5 145.75(15) . 2_545 ?
K3 W1 K5 65.9(6) 2_545 2_545 ?
K1 W1 K5 79.69(8) . 2_545 ?
O5 W2 O10 101.4(3) . . ?
O5 W2 O9 103.0(3) . . ?
O10 W2 O9 89.6(3) . . ?
O5 W2 O2 101.1(3) . . ?
O10 W2 O2 88.1(3) . . ?
O9 W2 O2 155.7(3) . . ?
O5 W2 O1 102.5(3) . . ?
O10 W2 O1 156.0(3) . . ?
O9 W2 O1 87.1(3) . . ?
O2 W2 O1 85.3(3) . . ?
O5 W2 K1 85.0(2) . . ?
O10 W2 K1 137.6(2) . . ?
O9 W2 K1 48.51(19) . . ?
O2 W2 K1 132.2(2) . . ?
O1 W2 K1 47.56(19) . . ?
O5 W2 K2 52.9(2) . 4_665 ?
O10 W2 K2 99.1(2) . 4_665 ?
O9 W2 K2 155.50(19) . 4_665 ?
O2 W2 K2 48.3(2) . 4_665 ?
O1 W2 K2 93.60(19) . 4_665 ?
K1 W2 K2 116.97(7) . 4_665 ?
O6 W3 O11 103.0(3) . . ?
O6 W3 O12 102.5(3) . . ?
O11 W3 O12 91.3(3) . . ?
O6 W3 O3 101.5(3) . . ?
O11 W3 O3 155.1(3) . . ?
O12 W3 O3 87.5(3) . . ?
O6 W3 O2 101.1(3) . . ?
O11 W3 O2 87.9(3) . . ?
O12 W3 O2 155.9(3) . . ?
O3 W3 O2 83.3(3) . . ?
O6 W3 K2 47.8(2) . 4_665 ?
O11 W3 K2 98.6(2) . 4_665 ?
O12 W3 K2 150.1(2) . 4_665 ?
O3 W3 K2 94.7(2) . 4_665 ?
O2 W3 K2 53.3(2) . 4_665 ?
O6 W3 K3' 54.5(3) . 2_545 ?
O11 W3 K3' 157.5(3) . 2_545 ?
O12 W3 K3' 92.3(4) . 2_545 ?
O3 W3 K3' 47.4(3) . 2_545 ?
O2 W3 K3' 97.6(5) . 2_545 ?
K2 W3 K3' 68.4(3) 4_665 2_545 ?
O19 W4 O29 105.1(3) . . ?
O19 W4 O18 102.5(3) . . ?
O29 W4 O18 94.9(3) . . ?
O19 W4 O13 101.0(3) . . ?
O29 W4 O13 89.3(3) . . ?
O18 W4 O13 154.1(3) . . ?
O19 W4 O7 97.9(3) . . ?
O29 W4 O7 156.4(3) . . ?
O18 W4 O7 85.3(3) . . ?
O13 W4 O7 80.8(3) . . ?
O19 W4 O25 168.7(3) . . ?
O29 W4 O25 84.2(2) . . ?
O18 W4 O25 82.7(2) . . ?
O13 W4 O25 72.3(2) . . ?
O7 W4 O25 72.4(2) . . ?
O19 W4 K4 51.4(2) . 2_545 ?
O29 W4 K4 156.3(2) . 2_545 ?
O18 W4 K4 88.97(19) . 2_545 ?
O13 W4 K4 97.35(19) . 2_545 ?
O7 W4 K4 47.20(19) . 2_545 ?
O25 W4 K4 119.49(15) . 2_545 ?
O20 W5 O30 104.0(3) . . ?
O20 W5 O13 101.6(3) . . ?
O30 W5 O13 91.9(3) . . ?
O20 W5 O14 100.7(3) . . ?
O30 W5 O14 90.9(3) . . ?
O13 W5 O14 156.1(3) . . ?
O20 W5 O8 99.2(3) . . ?
O30 W5 O8 156.8(3) . . ?
O13 W5 O8 83.6(3) . . ?
O14 W5 O8 84.5(3) . . ?
O20 W5 O25 171.3(3) . . ?
O30 W5 O25 83.4(2) . . ?
O13 W5 O25 73.3(2) . . ?
O14 W5 O25 83.4(2) . . ?
O8 W5 O25 73.4(2) . . ?
O20 W5 K3' 37.3(4) . 3_566 ?
O30 W5 K3' 69.2(3) . 3_566 ?
O13 W5 K3' 89.6(5) . 3_566 ?
O14 W5 K3' 113.5(5) . 3_566 ?
O8 W5 K3' 133.3(3) . 3_566 ?
O25 W5 K3' 147.3(4) . 3_566 ?
O20 W5 K1 84.0(2) . . ?
O30 W5 K1 137.4(2) . . ?
O13 W5 K1 128.0(2) . . ?
O14 W5 K1 46.70(18) . . ?
O8 W5 K1 44.78(19) . . ?
O25 W5 K1 93.58(15) . . ?
K3' W5 K1 118.6(4) 3_566 . ?
O20 W5 K3 34.7(4) . 3_566 ?
O30 W5 K3 69.7(4) . 3_566 ?
O13 W5 K3 97.4(7) . 3_566 ?
O14 W5 K3 105.8(7) . 3_566 ?
O8 W5 K3 133.5(4) . 3_566 ?
O25 W5 K3 151.4(4) . 3_566 ?
K1 W5 K3 112.6(6) . 3_566 ?
O21 W6 O31 103.7(3) . . ?
O21 W6 O15 101.0(3) . . ?
O31 W6 O15 92.6(3) . . ?
O21 W6 O14 100.7(3) . . ?
O31 W6 O14 90.8(3) . . ?
O15 W6 O14 156.5(3) . . ?
O21 W6 O9 99.2(3) . . ?
O31 W6 O9 157.1(3) . . ?
O15 W6 O9 83.5(3) . . ?
O14 W6 O9 84.4(3) . . ?
O21 W6 O26 170.9(3) . . ?
O31 W6 O26 84.1(2) . . ?
O15 W6 O26 73.7(2) . . ?
O14 W6 O26 83.6(2) . . ?
O9 W6 O26 73.2(2) . . ?
O21 W6 K5 42.2(3) . 1_455 ?
O31 W6 K5 100.4(2) . 1_455 ?
O15 W6 K5 58.9(2) . 1_455 ?
O14 W6 K5 142.82(19) . 1_455 ?
O9 W6 K5 96.81(19) . 1_455 ?
O26 W6 K5 132.49(16) . 1_455 ?
O21 W6 K1 83.9(2) . . ?
O31 W6 K1 137.9(2) . . ?
O15 W6 K1 127.1(2) . . ?
O14 W6 K1 47.26(18) . . ?
O9 W6 K1 44.23(19) . . ?
O26 W6 K1 93.41(15) . . ?
K5 W6 K1 111.50(8) 1_455 . ?
O22 W7 O32 103.4(3) . . ?
O22 W7 O16 101.9(3) . . ?
O32 W7 O16 94.6(3) . . ?
O22 W7 O15 101.1(3) . . ?
O32 W7 O15 88.3(3) . . ?
O16 W7 O15 155.3(3) . . ?
O22 W7 O10 100.0(3) . . ?
O32 W7 O10 155.9(3) . . ?
O16 W7 O10 85.9(3) . . ?
O15 W7 O10 81.7(3) . . ?
O22 W7 O26 170.0(3) . . ?
O32 W7 O26 83.8(3) . . ?
O16 W7 O26 84.1(2) . . ?
O15 W7 O26 71.9(2) . . ?
O10 W7 O26 72.3(2) . . ?
O23 W8 O33 103.8(3) . . ?
O23 W8 O16 100.8(3) . . ?
O33 W8 O16 93.7(3) . . ?
O23 W8 O17 101.4(3) . . ?
O33 W8 O17 91.4(3) . . ?
O16 W8 O17 155.3(3) . . ?
O23 W8 O11 101.0(3) . . ?
O33 W8 O11 155.1(3) . . ?
O16 W8 O11 84.0(3) . . ?
O17 W8 O11 81.3(3) . . ?
O23 W8 O27 171.8(3) . . ?
O33 W8 O27 82.7(3) . . ?
O16 W8 O27 83.7(2) . . ?
O17 W8 O27 73.0(2) . . ?
O11 W8 O27 72.4(2) . . ?
O23 W8 K3 59.3(4) . . ?
O33 W8 K3 44.5(4) . . ?
O16 W8 K3 101.4(8) . . ?
O17 W8 K3 99.1(8) . . ?
O11 W8 K3 160.1(4) . . ?
O27 W8 K3 126.9(4) . . ?
O23 W8 K3' 59.8(3) . . ?
O33 W8 K3' 44.9(3) . . ?
O16 W8 K3' 93.1(5) . . ?
O17 W8 K3' 107.3(5) . . ?
O11 W8 K3' 159.8(3) . . ?
O27 W8 K3' 127.3(2) . . ?
O23 W8 K4 36.1(3) . . ?
O33 W8 K4 114.6(2) . . ?
O16 W8 K4 66.1(2) . . ?
O17 W8 K4 132.3(2) . . ?
O11 W8 K4 87.21(19) . . ?
O27 W8 K4 145.33(15) . . ?
K3 W8 K4 77.9(5) . . ?
K3' W8 K4 73.4(3) . . ?
O24 W9 O34 105.3(3) . . ?
O24 W9 O18 100.6(3) . . ?
O34 W9 O18 94.1(3) . . ?
O24 W9 O17 100.7(3) . . ?
O34 W9 O17 91.2(3) . . ?
O18 W9 O17 155.9(3) . . ?
O24 W9 O12 96.9(3) . . ?
O34 W9 O12 157.6(3) . . ?
O18 W9 O12 84.5(3) . . ?
O17 W9 O12 81.8(3) . . ?
O24 W9 O27 169.6(3) . . ?
O34 W9 O27 84.2(3) . . ?
O18 W9 O27 82.9(2) . . ?
O17 W9 O27 74.2(2) . . ?
O12 W9 O27 73.5(2) . . ?
W1 O1 W2 150.2(3) . . ?
W1 O1 K1 105.2(3) . . ?
W2 O1 K1 102.4(2) . . ?
W2 O2 W3 152.3(4) . . ?
W2 O2 K2 103.4(3) . 4_665 ?
W3 O2 K2 95.6(2) . 4_665 ?
W1 O3 W3 153.2(3) . . ?
W1 O3 K3' 96.5(5) . 2_545 ?
W3 O3 K3' 104.3(4) . 2_545 ?
W1 O3 K3 89.8(6) . 2_545 ?
W3 O3 K3 108.7(6) . 2_545 ?
W1 O4 K5 138.6(4) . 2_545 ?
W1 O4 K3 112.5(9) . 2_545 ?
K5 O4 K3 104.7(8) 2_545 2_545 ?
W1 O4 K3' 103.7(5) . 2_545 ?
K5 O4 K3' 110.9(4) 2_545 2_545 ?
K3 O4 K3' 10.5(6) 2_545 2_545 ?
W2 O5 K4 135.2(4) . 3_565 ?
W2 O5 K2 101.7(3) . 4_665 ?
K4 O5 K2 120.8(3) 3_565 4_665 ?
W3 O6 K2 105.9(3) . 4_665 ?
W3 O6 K3' 100.1(4) . 2_545 ?
K2 O6 K3' 89.1(5) 4_665 2_545 ?
W1 O7 W4 127.0(3) . . ?
W1 O7 K4 130.2(3) . 2_545 ?
W4 O7 K4 102.8(2) . 2_545 ?
W1 O8 W5 125.3(3) . . ?
W1 O8 K1 103.1(3) . . ?
W5 O8 K1 106.6(2) . . ?
W2 O9 W6 126.0(3) . . ?
W2 O9 K1 102.0(2) . . ?
W6 O9 K1 107.0(3) . . ?
W2 O10 W7 126.7(3) . . ?
W3 O11 W8 126.3(3) . . ?
W3 O12 W9 125.0(3) . . ?
W5 O13 W4 123.9(3) . . ?
W6 O14 W5 148.0(3) . . ?
W6 O14 K1 104.7(2) . . ?
W5 O14 K1 105.4(2) . . ?
W6 O15 W7 124.6(3) . . ?
W6 O15 K5 91.2(2) . 1_455 ?
W7 O15 K5 144.1(3) . 1_455 ?
W7 O16 W8 147.7(4) . . ?
W9 O17 W8 122.6(3) . . ?
W9 O18 W4 148.8(3) . . ?
W4 O19 K1 141.4(4) . 4_666 ?
W4 O19 K4 103.1(3) . 2_545 ?
K1 O19 K4 112.7(2) 4_666 2_545 ?
W5 O20 K3' 120.8(5) . 3_566 ?
W5 O20 K3 124.8(6) . 3_566 ?
W5 O20 K2 139.0(3) . . ?
K3' O20 K2 96.4(3) 3_566 . ?
K3 O20 K2 95.1(5) 3_566 . ?
W6 O21 K5 112.9(4) . 1_455 ?
W7 O22 K2 156.8(4) . 2_455 ?
W8 O23 K4 122.9(4) . . ?
W8 O23 K5 130.4(4) . . ?
K4 O23 K5 103.0(3) . . ?
W8 O23 K3 92.8(5) . . ?
K4 O23 K3 107.9(8) . . ?
K5 O23 K3 90.1(7) . . ?
W8 O23 K3' 92.9(4) . . ?
K4 O23 K3' 100.0(5) . . ?
K5 O23 K3' 97.3(5) . . ?
P1 O25 W5 126.2(3) . . ?
P1 O25 W4 125.0(3) . . ?
W5 O25 W4 90.0(2) . . ?
P1 O25 W1 126.6(3) . . ?
W5 O25 W1 88.46(19) . . ?
W4 O25 W1 88.63(19) . . ?
P1 O26 W6 125.6(3) . . ?
P1 O26 W7 125.1(3) . . ?
W6 O26 W7 89.40(19) . . ?
P1 O27 W9 125.9(3) . . ?
P1 O27 W8 125.5(3) . . ?
W9 O27 W8 89.13(19) . . ?
P1 O28 Co2 122.1(3) . 3_566 ?
P1 O28 Co1 123.9(3) . 3_566 ?
Co2 O28 Co1 92.6(2) 3_566 3_566 ?
P1 O28 Co1 122.8(3) . . ?
Co2 O28 Co1 91.6(2) 3_566 . ?
Co1 O28 Co1 95.4(2) 3_566 . ?
W4 O29 Co1 137.9(4) . 3_566 ?
W5 O30 Co1 133.6(3) . 3_566 ?
W5 O30 Co2 125.0(3) . . ?
Co1 O30 Co2 99.1(3) 3_566 . ?
W6 O31 Co1 132.7(3) . . ?
W6 O31 Co2 125.6(3) . . ?
Co1 O31 Co2 100.0(3) . . ?
W7 O32 Co1 138.7(4) . . ?
W8 O33 Co2 138.7(4) . 3_566 ?
W8 O33 K3 108.5(6) . . ?
Co2 O33 K3 105.8(7) 3_566 . ?
W8 O33 K3' 108.6(4) . . ?
Co2 O33 K3' 109.5(4) 3_566 . ?
W9 O34 Co2 137.2(4) . 3_566 ?
O36 K1 O19 119.9(3) . 4_565 ?
O36 K1 O38 85.8(4) . . ?
O19 K1 O38 72.6(3) 4_565 . ?
O36 K1 O1 145.2(3) . . ?
O19 K1 O1 92.8(2) 4_565 . ?
O38 K1 O1 93.9(3) . . ?
O36 K1 O37 71.9(3) . . ?
O19 K1 O37 84.2(3) 4_565 . ?
O38 K1 O37 134.0(3) . . ?
O1 K1 O37 127.1(3) . . ?
O36 K1 O9 127.3(3) . . ?
O19 K1 O9 93.6(2) 4_565 . ?
O38 K1 O9 145.8(4) . . ?
O1 K1 O9 54.79(18) . . ?
O37 K1 O9 72.7(2) . . ?
O36 K1 O8 92.3(3) . . ?
O19 K1 O8 135.2(2) 4_565 . ?
O38 K1 O8 80.3(3) . . ?
O1 K1 O8 53.61(19) . . ?
O37 K1 O8 138.4(3) . . ?
O9 K1 O8 89.12(18) . . ?
O36 K1 O14 87.7(3) . . ?
O19 K1 O14 146.5(2) 4_565 . ?
O38 K1 O14 132.3(3) . . ?
O1 K1 O14 66.97(18) . . ?
O37 K1 O14 87.5(3) . . ?
O9 K1 O14 53.01(18) . . ?
O8 K1 O14 52.79(17) . . ?
O36 K1 W2 154.1(2) . . ?
O19 K1 W2 81.48(16) 4_565 . ?
O38 K1 W2 116.3(3) . . ?
O1 K1 W2 30.05(13) . . ?
O37 K1 W2 98.1(2) . . ?
O9 K1 W2 29.50(12) . . ?
O8 K1 W2 79.35(14) . . ?
O14 K1 W2 67.66(13) . . ?
O36 K1 W1 119.9(2) . . ?
O19 K1 W1 108.23(18) 4_565 . ?
O38 K1 W1 75.8(3) . . ?
O1 K1 W1 29.02(13) . . ?
O37 K1 W1 150.1(2) . . ?
O9 K1 W1 79.34(13) . . ?
O8 K1 W1 28.86(13) . . ?
O14 K1 W1 66.98(12) . . ?
W2 K1 W1 58.74(4) . . ?
O36 K1 W6 101.1(2) . . ?
O19 K1 W6 120.57(16) 4_565 . ?
O38 K1 W6 156.6(3) . . ?
O1 K1 W6 67.66(13) . . ?
O37 K1 W6 69.0(2) . . ?
O9 K1 W6 28.78(13) . . ?
O8 K1 W6 77.13(13) . . ?
O14 K1 W6 28.02(12) . . ?
W2 K1 W6 53.24(4) . . ?
W1 K1 W6 81.42(5) . . ?
O36 K1 W5 79.5(2) . . ?
O19 K1 W5 159.57(18) 4_565 . ?
O38 K1 W5 104.8(2) . . ?
O1 K1 W5 66.94(14) . . ?
O37 K1 W5 109.7(2) . . ?
O9 K1 W5 77.21(13) . . ?
O8 K1 W5 28.66(12) . . ?
O14 K1 W5 27.89(12) . . ?
W2 K1 W5 81.79(5) . . ?
W1 K1 W5 52.48(3) . . ?
W6 K1 W5 55.64(3) . . ?
O45 K2 O22 81.3(6) . 2_445 ?
O45 K2 O36 91.6(7) . . ?
O22 K2 O36 70.9(3) 2_445 . ?
O45 K2 O39 149.7(6) . . ?
O22 K2 O39 122.0(3) 2_445 . ?
O36 K2 O39 80.1(3) . . ?
O45 K2 O6 76.5(6) . 4_566 ?
O22 K2 O6 145.4(3) 2_445 4_566 ?
O36 K2 O6 135.2(3) . 4_566 ?
O39 K2 O6 89.0(3) . 4_566 ?
O45 K2 O45' 23.3(10) . . ?
O22 K2 O45' 79.8(9) 2_445 . ?
O36 K2 O45' 112.6(12) . . ?
O39 K2 O45' 158.0(10) . . ?
O6 K2 O45' 69.3(10) 4_566 . ?
O45 K2 O20 79.0(6) . . ?
O22 K2 O20 138.7(2) 2_445 . ?
O36 K2 O20 73.7(3) . . ?
O39 K2 O20 70.7(3) . . ?
O6 K2 O20 61.7(2) 4_566 . ?
O45' K2 O20 94.9(9) . . ?
O45 K2 O2 112.8(7) . 4_566 ?
O22 K2 O2 109.8(2) 2_445 4_566 ?
O36 K2 O2 155.5(3) . 4_566 ?
O39 K2 O2 79.3(2) . 4_566 ?
O6 K2 O2 57.35(19) 4_566 4_566 ?
O45' K2 O2 91.2(12) . 4_566 ?
O20 K2 O2 111.2(2) . 4_566 ?
O45 K2 O44' 68.8(8) . 4_566 ?
O22 K2 O44' 67.3(5) 2_445 4_566 ?
O36 K2 O44' 135.9(6) . 4_566 ?
O39 K2 O44' 135.2(6) . 4_566 ?
O6 K2 O44' 79.9(5) 4_566 4_566 ?
O45' K2 O44' 46.6(12) . 4_566 ?
O20 K2 O44' 134.8(6) . 4_566 ?
O2 K2 O44' 58.1(5) 4_566 4_566 ?
O45 K2 O5 145.8(6) . 4_566 ?
O22 K2 O5 76.4(2) 2_445 4_566 ?
O36 K2 O5 105.0(3) . 4_566 ?
O39 K2 O5 64.1(3) . 4_566 ?
O6 K2 O5 108.8(2) 4_566 4_566 ?
O45' K2 O5 125.2(11) . 4_566 ?
O20 K2 O5 134.0(2) . 4_566 ?
O2 K2 O5 53.61(17) 4_566 4_566 ?
O44' K2 O5 78.6(6) 4_566 4_566 ?
O45 K2 W3 93.3(6) . 4_566 ?
O22 K2 W3 132.93(19) 2_445 4_566 ?
O36 K2 W3 156.1(2) . 4_566 ?
O39 K2 W3 84.0(2) . 4_566 ?
O6 K2 W3 26.27(14) 4_566 4_566 ?
O45' K2 W3 78.0(11) . 4_566 ?
O20 K2 W3 84.36(15) . 4_566 ?
O2 K2 W3 31.07(12) 4_566 4_566 ?
O44' K2 W3 67.2(5) 4_566 4_566 ?
O5 K2 W3 83.46(14) 4_566 4_566 ?
O45 K2 W2 134.5(6) . 4_566 ?
O22 K2 W2 93.05(19) 2_445 4_566 ?
O36 K2 W2 129.3(2) . 4_566 ?
O39 K2 W2 68.3(2) . 4_566 ?
O6 K2 W2 84.16(16) 4_566 4_566 ?
O45' K2 W2 111.1(12) . 4_566 ?
O20 K2 W2 126.21(16) . 4_566 ?
O2 K2 W2 28.27(12) 4_566 4_566 ?
O44' K2 W2 67.4(5) 4_566 4_566 ?
O5 K2 W2 25.36(12) 4_566 4_566 ?
W3 K2 W2 58.34(6) 4_566 4_566 ?
O39 K3 O33 141.4(18) 3_566 . ?
O39 K3 O4 70.5(7) 3_566 2 ?
O33 K3 O4 119.8(10) . 2 ?
O39 K3 O20 75.5(7) 3_566 3_566 ?
O33 K3 O20 96.5(7) . 3_566 ?
O4 K3 O20 142.6(10) 2 3_566 ?
O39 K3 O35 85.2(12) 3_566 3_566 ?
O33 K3 O35 58.2(7) . 3_566 ?
O4 K3 O35 126.4(17) 2 3_566 ?
O20 K3 O35 64.1(6) 3_566 3_566 ?
O39 K3 O23 128.8(13) 3_566 . ?
O33 K3 O23 54.8(5) . . ?
O4 K3 O23 66.4(6) 2 . ?
O20 K3 O23 151.0(9) 3_566 . ?
O35 K3 O23 98.8(10) 3_566 . ?
O39 K3 O3 76.3(6) 3_566 2 ?
O33 K3 O3 141.7(15) . 2 ?
O4 K3 O3 55.5(5) 2 2 ?
O20 K3 O3 101.7(10) 3_566 2 ?
O35 K3 O3 159.3(10) 3_566 2 ?
O23 K3 O3 100.0(8) . 2 ?
O39 K3 O41 76.2(12) 3_566 . ?
O33 K3 O41 71.5(9) . . ?
O4 K3 O41 76.2(10) 2 . ?
O20 K3 O41 110.5(13) 3_566 . ?
O35 K3 O41 51.4(8) 3_566 . ?
O23 K3 O41 67.9(7) . . ?
O3 K3 O41 130.1(9) 2 . ?
O39 K3 O40' 131.5(13) 3_566 . ?
O33 K3 O40' 78.1(12) . . ?
O4 K3 O40' 120.8(17) 2 . ?
O20 K3 O40' 72.4(10) 3_566 . ?
O35 K3 O40' 111.2(11) 3_566 . ?
O23 K3 O40' 94.7(13) . . ?
O3 K3 O40' 75.8(13) 2 . ?
O41 K3 O40' 149.6(11) . . ?
O39 K3 W8 142.4(16) 3_566 . ?
O33 K3 W8 27.0(3) . . ?
O4 K3 W8 93.5(7) 2 . ?
O20 K3 W8 123.4(7) 3_566 . ?
O35 K3 W8 77.4(7) 3_566 . ?
O23 K3 W8 27.9(2) . . ?
O3 K3 W8 123.1(10) 2 . ?
O41 K3 W8 66.9(6) . . ?
O40' K3 W8 86.0(11) . . ?
O39 K3 W1 71.2(5) 3_566 2 ?
O33 K3 W1 134.8(8) . 2 ?
O4 K3 W1 25.0(3) 2 2 ?
O20 K3 W1 126.6(9) 3_566 2 ?
O35 K3 W1 147.9(14) 3_566 2 ?
O23 K3 W1 80.6(5) . 2 ?
O3 K3 W1 30.5(2) 2 2 ?
O41 K3 W1 100.6(8) . 2 ?
O40' K3 W1 100.7(14) . 2 ?
W8 K3 W1 108.3(6) . 2 ?
O39 K3 Co2 116.9(12) 3_566 3_566 ?
O33 K3 Co2 30.8(3) . 3_566 ?
O4 K3 Co2 141.4(13) 2 3_566 ?
O20 K3 Co2 69.4(5) 3_566 3_566 ?
O35 K3 Co2 32.5(3) 3_566 3_566 ?
O23 K3 Co2 83.8(6) . 3_566 ?
O3 K3 Co2 159.7(14) 2 3_566 ?
O41 K3 Co2 69.9(7) . 3_566 ?
O40' K3 Co2 84.1(10) . 3_566 ?
W8 K3 Co2 56.5(4) . 3_566 ?
W1 K3 Co2 164.0(8) 2 3_566 ?
O20 K3' O33 95.2(4) 3_566 . ?
O20 K3' O4 134.1(9) 3_566 2 ?
O33 K3' O4 111.9(7) . 2 ?
O20 K3' O3 108.8(5) 3_566 2 ?
O33 K3' O3 154.2(7) . 2 ?
O4 K3' O3 57.1(3) 2 2 ?
O20 K3' O39 70.5(5) 3_566 3_566 ?
O33 K3' O39 122.7(10) . 3_566 ?
O4 K3' O39 63.7(6) 2 3_566 ?
O3 K3' O39 75.7(4) 2 3_566 ?
O20 K3' O42 132.3(11) 3_566 . ?
O33 K3' O42 94.6(6) . . ?
O4 K3' O42 83.3(4) 2 . ?
O3 K3' O42 62.5(5) 2 . ?
O39 K3' O42 136.6(5) 3_566 . ?
O20 K3' O6 59.3(4) 3_566 2 ?
O33 K3' O6 141.3(8) . 2 ?
O4 K3' O6 106.6(4) 2 2 ?
O3 K3' O6 53.6(3) 2 2 ?
O39 K3' O6 78.6(4) 3_566 2 ?
O42 K3' O6 85.3(7) . 2 ?
O20 K3' O23 147.0(6) 3_566 . ?
O33 K3' O23 53.4(3) . . ?
O4 K3' O23 63.6(4) 2 . ?
O3 K3' O23 104.0(4) 2 . ?
O39 K3' O23 115.1(9) 3_566 . ?
O42 K3' O23 67.8(4) . . ?
O6 K3' O23 151.9(8) 2 . ?
O20 K3' O35 59.1(4) 3_566 3_566 ?
O33 K3' O35 52.9(4) . 3_566 ?
O4 K3' O35 109.0(10) 2 3_566 ?
O3 K3' O35 149.5(9) 2 3_566 ?
O39 K3' O35 73.9(7) 3_566 3_566 ?
O42 K3' O35 147.4(5) . 3_566 ?
O6 K3' O35 117.7(4) 2 3_566 ?
O23 K3' O35 90.2(6) . 3_566 ?
O20 K3' O40 79.2(6) 3_566 . ?
O33 K3' O40 87.7(7) . . ?
O4 K3' O40 135.6(9) 2 . ?
O3 K3' O40 87.8(8) 2 . ?
O39 K3' O40 138.0(6) 3_566 . ?
O42 K3' O40 54.7(7) . . ?
O6 K3' O40 60.9(6) 2 . ?
O23 K3' O40 106.2(8) . . ?
O35 K3' O40 114.4(5) 3_566 . ?
O20 K3' W1 128.4(5) 3_566 2 ?
O33 K3' W1 133.4(5) . 2 ?
O4 K3' W1 26.64(16) 2 2 ?
O3 K3' W1 30.64(17) 2 2 ?
O39 K3' W1 68.7(4) 3_566 2 ?
O42 K3' W1 69.4(4) . 2 ?
O6 K3' W1 82.6(3) 2 2 ?
O23 K3' W1 80.3(3) . 2 ?
O35 K3' W1 132.4(9) 3_566 2 ?
O20 K3' W8 121.6(4) 3_566 . ?
O33 K3' W8 26.45(19) . . ?
O4 K3' W8 89.4(4) 2 . ?
O3 K3' W8 129.1(5) 2 . ?
O39 K3' W8 125.9(9) 3_566 . ?
O42 K3' W8 77.9(4) . . ?
O6 K3' W8 155.4(10) 2 . ?
O23 K3' W8 27.33(16) . . ?
O35 K3' W8 72.3(4) 3_566 . ?
O40 K3' W8 94.5(7) . . ?
W1 K3' W8 107.6(4) 2 . ?
O42 K4 O5 87.2(4) . 3_565 ?
O42 K4 O23 78.2(4) . . ?
O5 K4 O23 138.8(3) 3_565 . ?
O42 K4 O43 128.2(4) . . ?
O5 K4 O43 120.3(4) 3_565 . ?
O23 K4 O43 98.4(4) . . ?
O42 K4 O7 63.9(3) . 2 ?
O5 K4 O7 114.9(2) 3_565 2 ?
O23 K4 O7 92.9(2) . 2 ?
O43 K4 O7 64.7(3) . 2 ?
O42 K4 O46 163.0(6) . . ?
O5 K4 O46 80.4(5) 3_565 . ?
O23 K4 O46 103.7(5) . . ?
O43 K4 O46 68.6(7) . . ?
O7 K4 O46 132.2(6) 2 . ?
O42 K4 O44 114.8(5) . . ?
O5 K4 O44 68.9(4) 3_565 . ?
O23 K4 O44 82.7(4) . . ?
O43 K4 O44 115.9(5) . . ?
O7 K4 O44 175.6(4) 2 . ?
O46 K4 O44 49.6(7) . . ?
O42 K4 O19 89.3(3) . 2 ?
O5 K4 O19 68.6(2) 3_565 2 ?
O23 K4 O19 147.8(2) . 2 ?
O43 K4 O19 66.3(3) . 2 ?
O7 K4 O19 55.17(18) 2 2 ?
O46 K4 O19 96.9(6) . 2 ?
O44 K4 O19 129.2(4) . 2 ?
O42 K4 O47 132.9(7) . . ?
O5 K4 O47 127.6(7) 3_565 . ?
O23 K4 O47 54.8(6) . . ?
O43 K4 O47 65.5(6) . . ?
O7 K4 O47 113.3(7) 2 . ?
O46 K4 O47 51.8(8) . . ?
O44 K4 O47 64.1(7) . . ?
O19 K4 O47 129.6(5) 2 . ?
O42 K4 W4 73.7(3) . 2 ?
O5 K4 W4 88.27(17) 3_565 2 ?
O23 K4 W4 122.89(18) . 2 ?
O43 K4 W4 65.2(3) . 2 ?
O7 K4 W4 30.01(12) 2 2 ?
O46 K4 W4 117.2(6) . 2 ?
O44 K4 W4 154.4(3) . 2 ?
O19 K4 W4 25.47(13) 2 2 ?
O47 K4 W4 129.2(6) . 2 ?
O42 K4 W8 76.2(3) . . ?
O5 K4 W8 118.08(19) 3_565 . ?
O23 K4 W8 21.01(15) . . ?
O43 K4 W8 116.4(3) . . ?
O7 K4 W8 109.87(16) 2 . ?
O46 K4 W8 99.3(5) . . ?
O44 K4 W8 65.8(3) . . ?
O19 K4 W8 163.29(18) 2 . ?
O47 K4 W8 60.3(5) . . ?
W4 K4 W8 138.57(10) 2 . ?
O42 K4 K5 97.3(4) . . ?
O5 K4 K5 173.49(19) 3_565 . ?
O23 K4 K5 38.85(17) . . ?
O43 K4 K5 60.2(3) . . ?
O7 K4 K5 71.45(15) 2 . ?
O46 K4 K5 94.2(5) . . ?
O44 K4 K5 104.9(4) . . ?
O19 K4 K5 116.00(18) 2 . ?
O47 K4 K5 46.1(7) . . ?
W4 K4 K5 97.49(10) 2 . ?
W8 K4 K5 58.95(8) . . ?
O4 K5 O45 83.7(6) 2 2 ?
O4 K5 O21 138.2(3) 2 1_655 ?
O45 K5 O21 129.2(6) 2 1_655 ?
O4 K5 O38 71.1(3) 2 2 ?
O45 K5 O38 66.2(7) 2 2 ?
O21 K5 O38 97.0(3) 1_655 2 ?
O4 K5 O45' 104.4(10) 2 2 ?
O45 K5 O45' 24.1(10) 2 2 ?
O21 K5 O45' 114.6(10) 1_655 2 ?
O38 K5 O45' 85.1(11) 2 2 ?
O4 K5 O23 71.7(2) 2 . ?
O45 K5 O23 123.1(6) 2 . ?
O21 K5 O23 101.0(2) 1_655 . ?
O38 K5 O23 140.0(4) 2 . ?
O45' K5 O23 118.1(10) 2 . ?
O4 K5 O41 79.1(3) 2 . ?
O45 K5 O41 150.8(7) 2 . ?
O21 K5 O41 59.8(2) 1_655 . ?
O38 K5 O41 85.8(4) 2 . ?
O45' K5 O41 168.6(10) 2 . ?
O23 K5 O41 73.3(2) . . ?
O4 K5 O46 150.4(5) 2 3_665 ?
O45 K5 O46 75.6(8) 2 3_665 ?
O21 K5 O46 71.0(5) 1_655 3_665 ?
O38 K5 O46 117.5(6) 2 3_665 ?
O45' K5 O46 51.9(12) 2 3_665 ?
O23 K5 O46 102.1(6) . 3_665 ?
O41 K5 O46 127.9(6) . 3_665 ?
O4 K5 O47 113.2(6) 2 . ?
O45 K5 O47 92.5(8) 2 . ?
O21 K5 O47 92.7(6) 1_655 . ?
O38 K5 O47 158.2(6) 2 . ?
O45' K5 O47 73.1(12) 2 . ?
O23 K5 O47 55.6(5) . . ?
O41 K5 O47 115.9(6) . . ?
O46 K5 O47 48.1(7) 3_665 . ?
O4 K5 O15 131.7(2) 2 1_655 ?
O45 K5 O15 76.5(6) 2 1_655 ?
O21 K5 O15 54.6(2) 1_655 1_655 ?
O38 K5 O15 60.6(3) 2 1_655 ?
O45' K5 O15 71.8(9) 2 1_655 ?
O23 K5 O15 153.9(2) . 1_655 ?
O41 K5 O15 97.7(2) . 1_655 ?
O46 K5 O15 63.6(5) 3_665 1_655 ?
O47 K5 O15 111.3(6) . 1_655 ?
O4 K5 W6 141.4(2) 2 1_655 ?
O45 K5 W6 105.7(6) 2 1_655 ?
O21 K5 W6 24.88(15) 1_655 1_655 ?
O38 K5 W6 78.7(2) 2 1_655 ?
O45' K5 W6 96.2(9) 2 1_655 ?
O23 K5 W6 125.63(19) . 1_655 ?
O41 K5 W6 75.18(18) . 1_655 ?
O46 K5 W6 66.2(5) 3_665 1_655 ?
O47 K5 W6 103.8(6) . 1_655 ?
O15 K5 W6 29.83(12) 1_655 1_655 ?
O4 K5 W1 15.92(15) 2 2 ?
O45 K5 W1 68.6(6) 2 2 ?
O21 K5 W1 153.2(2) 1_655 2 ?
O38 K5 W1 70.5(2) 2 2 ?
O45' K5 W1 88.5(10) 2 2 ?
O23 K5 W1 77.70(17) . 2 ?
O41 K5 W1 94.99(19) . 2 ?
O46 K5 W1 135.7(5) 3_665 2 ?
O47 K5 W1 107.6(6) . 2 ?
O15 K5 W1 128.09(17) 1_655 2 ?
W6 K5 W1 148.25(13) 1_655 2 ?
Co2 O35 K3 96.7(7) . 3_566 ?
Co2 O35 K3' 91.0(5) . 3_566 ?
K3 O35 K3' 7.2(6) 3_566 3_566 ?
K2 O36 K1 117.3(3) . . ?
K1 O38 K5 130.7(4) . 2_545 ?
K3 O39 K2 101.7(9) 3_566 . ?
K3 O39 K3' 8.6(7) 3_566 3_566 ?
K2 O39 K3' 94.8(5) . 3_566 ?
K5 O41 K3 85.1(5) . . ?
K4 O42 K3' 108.4(6) . . ?
O44' O44 K4 174(4) . . ?
O44 O44' K2 170(4) . 4_665 ?
K2 O45 K5 152.5(11) . 2_545 ?
K5 O45' K2 129(2) 2_545 . ?
K4 O46 K5 174.2(10) . 3_665 ?
K5 O47 K4 86.1(7) . . ?

loop_
_geom_bond_atom_site_label_1
_geom_bond_atom_site_label_2
_geom_bond_distance
_geom_bond_site_symmetry_2
_geom_bond_publ_flag
Co1 O29 2.020(6) 3_566 ?
Co1 O32 2.022(7) . ?
Co1 O31 2.077(6) . ?
Co1 O30 2.077(6) 3_566 ?
Co1 O28 2.223(6) 3_566 ?
Co1 O28 2.250(6) . ?
Co2 O33 2.043(7) 3_566 ?
Co2 O34 2.049(7) 3_566 ?
Co2 O35 2.073(7) . ?
Co2 O31 2.099(6) . ?
Co2 O30 2.116(6) . ?
Co2 O28 2.202(6) 3_566 ?
Co2 K3 3.84(3) 3_566 ?
Co2 K3' 3.986(13) 3_566 ?
P1 O28 1.540(6) . ?
P1 O26 1.540(6) . ?
P1 O25 1.544(6) . ?
P1 O27 1.558(6) . ?
W1 O4 1.718(6) . ?
W1 O7 1.868(6) . ?
W1 O8 1.897(6) . ?
W1 O3 1.909(6) . ?
W1 O1 1.923(6) . ?
W1 O25 2.528(6) . ?
W1 K3' 3.723(12) 2_545 ?
W1 K3 3.76(2) 2_545 ?
W1 K1 3.827(3) . ?
W1 K5 4.139(4) 2_545 ?
W2 O5 1.711(7) . ?
W2 O10 1.882(6) . ?
W2 O9 1.895(6) . ?
W2 O2 1.905(6) . ?
W2 O1 1.930(6) . ?
W2 K1 3.764(3) . ?
W2 K2 3.912(4) 4_665 ?
W3 O6 1.715(7) . ?
W3 O11 1.865(6) . ?
W3 O12 1.872(6) . ?
W3 O3 1.930(6) . ?
W3 O2 1.933(6) . ?
W3 K2 3.728(3) 4_665 ?
W3 K3' 3.937(19) 2_545 ?
W4 O19 1.723(7) . ?
W4 O29 1.777(6) . ?
W4 O18 1.916(6) . ?
W4 O13 1.969(6) . ?
W4 O7 2.001(6) . ?
W4 O25 2.427(6) . ?
W4 K4 3.901(4) 2_545 ?
W5 O20 1.713(6) . ?
W5 O30 1.835(6) . ?
W5 O13 1.915(6) . ?
W5 O14 1.929(6) . ?
W5 O8 1.989(6) . ?
W5 O25 2.420(6) . ?
W5 K3' 3.942(14) 3_566 ?
W5 K1 3.975(3) . ?
W5 K3 4.03(2) 3_566 ?
W6 O21 1.736(7) . ?
W6 O31 1.824(6) . ?
W6 O15 1.891(7) . ?
W6 O14 1.919(6) . ?
W6 O9 1.990(6) . ?
W6 O26 2.417(6) . ?
W6 K5 3.800(4) 1_455 ?
W6 K1 3.952(3) . ?
W7 O22 1.713(7) . ?
W7 O32 1.772(6) . ?
W7 O16 1.909(7) . ?
W7 O15 1.969(7) . ?
W7 O10 2.010(6) . ?
W7 O26 2.441(6) . ?
W8 O23 1.733(7) . ?
W8 O33 1.772(7) . ?
W8 O16 1.920(6) . ?
W8 O17 1.937(6) . ?
W8 O11 2.022(6) . ?
W8 O27 2.432(6) . ?
W8 K3 3.70(2) . ?
W8 K3' 3.769(13) . ?
W8 K4 4.059(4) . ?
W9 O24 1.722(6) . ?
W9 O34 1.781(7) . ?
W9 O18 1.911(6) . ?
W9 O17 1.922(7) . ?
W9 O12 2.014(6) . ?
W9 O27 2.392(6) . ?
O1 K1 2.844(7) . ?
O2 K2 3.003(7) 4_665 ?
O3 K3' 2.988(15) 2_545 ?
O3 K3 3.24(4) 2_545 ?
O4 K5 2.691(8) 2_545 ?
O4 K3 2.75(2) 2_545 ?
O4 K3' 2.92(2) 2_545 ?
O5 K4 2.833(8) 3_565 ?
O5 K2 3.187(8) 4_665 ?
O6 K2 2.873(8) 4_665 ?
O6 K3' 3.26(2) 2_545 ?
O7 K4 2.935(7) 2_545 ?
O8 K1 2.921(7) . ?
O9 K1 2.882(7) . ?
O14 K1 3.001(6) . ?
O15 K5 3.257(8) 1_455 ?
O19 K1 2.768(8) 4_666 ?
O19 K4 3.131(8) 2_545 ?
O20 K3' 2.780(15) 3_566 ?
O20 K3 2.80(2) 3_566 ?
O20 K2 2.996(7) . ?
O21 K5 2.772(8) 1_455 ?
O22 K2 2.727(7) 2_455 ?
O23 K4 2.849(8) . ?
O23 K5 2.890(9) . ?
O23 K3 3.19(3) . ?
O23 K3' 3.260(16) . ?
O33 K3 2.74(2) . ?
O33 K3' 2.808(14) . ?
K1 O36 2.751(10) . ?
K1 O38 2.806(12) . ?
K1 O37 2.860(10) . ?
K2 O45 2.72(2) . ?
K2 O36 2.744(11) . ?
K2 O39 2.814(11) . ?
K2 O45' 2.99(4) . ?
K2 O44' 3.17(3) 4_566 ?
K3 O39 2.70(3) 3_566 ?
K3 O35 2.99(4) 3_566 ?
K3 O41 3.24(5) . ?
K3 O40' 3.26(4) . ?
K3' O39 3.03(3) 3_566 ?
K3' O42 3.04(3) . ?
K3' O35 3.37(2) 3_566 ?
K3' O40 3.41(2) . ?
K4 O42 2.732(14) . ?
K4 O43 2.933(15) . ?
K4 O46 3.07(4) . ?
K4 O44 3.12(2) . ?
K4 O47 3.34(3) . ?
K4 K5 4.491(6) . ?
K5 O45 2.73(2) 2 ?
K5 O38 2.817(13) 2 ?
K5 O45' 2.88(5) 2 ?
K5 O41 3.121(11) . ?
K5 O46 3.18(4) 3_665 ?
K5 O47 3.24(4) . ?
O44 O44' 0.70(3) . ?
